data_7012917
loop_
_publ_author_name
'Grundy, Joanna'
'Coles, Martyn P.'
'Hitchcock, Peter B.'

_publ_section_title
;
 Synthesis and coordination chemistry of neutral
 phospha(iii)guanidines. Formation of
 1-aza-3-phospha-4-metallacyclobut-1-ene rings at group 6
 metalsElectronic supplementary information (ESI) available: an ORTEP
 representation and bond lengths and angles for 3a; crystal structure
 and refinement data, bond lengths and angles and an ORTEP
 representation of the molecular structure of Mo(CO)4(pip)2. See
 http://www.rsc.org/suppdata/dt/b3/b302554c/
;
_journal_issue 12
_journal_name_full 'Dalton Transactions'
_journal_page_first 2573
_journal_paper_doi 10.1039/b302554c
_journal_year 2003
_chemical_compound_source 'synthesis as described'
_chemical_formula_moiety 'C19 H25 N2 P1'
_chemical_formula_sum 'C19 H25 N2 P'
_chemical_formula_weight 312.38
_chemical_name_common '[PPh2C(NiPr)(NHiPr)]'
_chemical_name_systematic
;
?
;
_space_group_IT_number 76
_symmetry_cell_setting tetragonal
_symmetry_Int_Tables_number 76
_symmetry_space_group_name_Hall 'P 4w'
_symmetry_space_group_name_H-M 'P 41'
_atom_sites_solution_hydrogens geom
_atom_sites_solution_primary direct
_atom_sites_solution_secondary difmap
_audit_conform_dict_location ftp://ftp.iucr.org/pub/cif_core.dic
_audit_conform_dict_name cif_core.dic
_audit_conform_dict_version 2.2
_audit_creation_date 2002-07-31T09:26:28-00:00
_audit_creation_method 'WinGX routine CIF_UPDATE'
_cell_angle_alpha 90
_cell_angle_beta 90
_cell_angle_gamma 90
_cell_formula_units_Z 4
_cell_length_a 12.1947(4)
_cell_length_b 12.1947(4)
_cell_length_c 12.6119(4)
_cell_measurement_reflns_used 13005
_cell_measurement_temperature 173(2)
_cell_measurement_theta_max 23.817
_cell_measurement_theta_min 3.705
_cell_measurement_wavelength 0.71073
_cell_volume 1875.52(11)
_computing_cell_refinement 'HKL Scalepack (Otwinowski & Minor 1997)'
_computing_data_collection 'Collect (Nonius BV, 1997-2000)'
_computing_data_reduction 'HKL Denzo and Scalepack (Otwinowski & Minor 1997)'
_computing_molecular_graphics 'Ortep-3 for Windows (Farrugia, 1997)'
_computing_publication_material 'WinGX publication routines (Farrugia, 1999)'
_computing_structure_refinement 'SHELXL-97 (Sheldrick, 1997)'
_computing_structure_solution 'SHELXS-97 (Sheldrick, 1997)'
_diffrn_ambient_temperature 173(2)
_diffrn_measured_fraction_theta_full 0.985
_diffrn_measured_fraction_theta_max 0.985
_diffrn_measurement_device '95mm CCD camera on \k-goniostat'
_diffrn_measurement_device_type KappaCCD
_diffrn_measurement_method CCD
_diffrn_radiation_monochromator graphite
_diffrn_radiation_probe x-ray
_diffrn_radiation_type MoK\a
_diffrn_radiation_wavelength 0.71073
_diffrn_reflns_av_R_equivalents 0.0573
_diffrn_reflns_av_unetI/netI 0.0429
_diffrn_reflns_limit_h_max 13
_diffrn_reflns_limit_h_min -13
_diffrn_reflns_limit_k_max 13
_diffrn_reflns_limit_k_min -13
_diffrn_reflns_limit_l_max 14
_diffrn_reflns_limit_l_min -14
_diffrn_reflns_number 9328
_diffrn_reflns_theta_full 23.82
_diffrn_reflns_theta_max 23.82
_diffrn_reflns_theta_min 3.71
_exptl_absorpt_coefficient_mu 0.146
_exptl_absorpt_correction_type none
_exptl_crystal_colour colourless
_exptl_crystal_density_diffrn 1.106
_exptl_crystal_density_method 'not measured'
_exptl_crystal_description prism
_exptl_crystal_F_000 672
_exptl_crystal_size_max 0.3
_exptl_crystal_size_mid 0.3
_exptl_crystal_size_min 0.2
_refine_diff_density_max 0.116
_refine_diff_density_min -0.122
_refine_diff_density_rms 0.026
_refine_ls_abs_structure_details 'Flack H D (1983), Acta Cryst. A39, 876-881'
_refine_ls_abs_structure_Flack 0.13(11)
_refine_ls_extinction_method none
_refine_ls_goodness_of_fit_ref 1.072
_refine_ls_hydrogen_treatment 'H on N2 refined; others riding'
_refine_ls_matrix_type full
_refine_ls_number_parameters 212
_refine_ls_number_reflns 2815
_refine_ls_number_restraints 1
_refine_ls_restrained_S_all 1.071
_refine_ls_R_factor_all 0.0415
_refine_ls_R_factor_gt 0.0393
_refine_ls_shift/su_max 0.001
_refine_ls_shift/su_mean 0
_refine_ls_structure_factor_coef Fsqd
_refine_ls_weighting_details 'calc w=1/[\s^2^(Fo^2^)+(0.0433P)^2^+0.4406P] where P=(Fo^2^+2Fc^2^)/3'
_refine_ls_weighting_scheme calc
_refine_ls_wR_factor_gt 0.099
_refine_ls_wR_factor_ref 0.1003
_reflns_number_gt 2695
_reflns_number_total 2815
_reflns_threshold_expression >2sigma(I)
_cod_data_source_file b302554c.txt
_cod_data_source_block mpc-1b(jul1702)
_cod_original_sg_symbol_H-M P4(1)
_cod_original_formula_sum 'C19 H25 N2 P1'
_cod_database_code 7012917

loop_
_symmetry_equiv_pos_as_xyz
'x, y, z'
'-x, -y, z+1/2'
'-y, x, z+1/4'
'y, -x, z+3/4'

loop_
_atom_site_label
_atom_site_type_symbol
_atom_site_fract_x
_atom_site_fract_y
_atom_site_fract_z
_atom_site_U_iso_or_equiv
_atom_site_adp_type
_atom_site_occupancy
_atom_site_symmetry_multiplicity
_atom_site_calc_flag
_atom_site_refinement_flags
_atom_site_disorder_assembly
_atom_site_disorder_group
P P 0.56937(5) 0.94491(5) 0.21392(5) 0.0482(2) Uani 1 1 d . . .
N1 N 0.48121(16) 1.14856(17) 0.26985(18) 0.0486(5) Uani 1 1 d . . .
N2 N 0.36862(19) 1.0017(2) 0.3003(2) 0.0571(6) Uani 1 1 d . . .
H2A H 0.367(3) 0.935(3) 0.299(2) 0.063(9) Uiso 1 1 d . . .
C1 C 0.4667(2) 1.0456(2) 0.2680(2) 0.0442(6) Uani 1 1 d . A .
C2 C 0.5841(2) 1.1948(2) 0.2275(2) 0.0513(6) Uani 1 1 d . . .
H2 H 0.6389 1.1343 0.2198 0.062 Uiso 1 1 calc R . .
C3 C 0.5623(3) 1.2440(3) 0.1190(3) 0.0935(13) Uani 1 1 d . . .
H3C H 0.5075 1.3025 0.1254 0.14 Uiso 1 1 calc R . .
H3B H 0.5347 1.187 0.0713 0.14 Uiso 1 1 calc R . .
H3A H 0.6305 1.2745 0.0904 0.14 Uiso 1 1 calc R . .
C4 C 0.6286(3) 1.2783(3) 0.3040(3) 0.0872(12) Uani 1 1 d . . .
H4C H 0.6975 1.3082 0.2764 0.131 Uiso 1 1 calc R . .
H4B H 0.6419 1.2434 0.3728 0.131 Uiso 1 1 calc R . .
H4A H 0.5753 1.3378 0.3127 0.131 Uiso 1 1 calc R . .
C8 C 0.6639(2) 0.9366(2) 0.3268(2) 0.0511(6) Uani 1 1 d . . .
C9 C 0.6397(3) 0.9679(3) 0.4291(3) 0.0685(9) Uani 1 1 d . . .
H9 H 0.5694 0.9976 0.4445 0.082 Uiso 1 1 calc R . .
C10 C 0.7161(3) 0.9571(3) 0.5103(3) 0.0821(10) Uani 1 1 d . . .
H10 H 0.6978 0.9797 0.5801 0.098 Uiso 1 1 calc R . .
C11 C 0.8177(3) 0.9138(3) 0.4900(3) 0.0775(10) Uani 1 1 d . . .
H11 H 0.8694 0.9049 0.5457 0.093 Uiso 1 1 calc R . .
C12 C 0.8440(3) 0.8837(3) 0.3891(3) 0.0767(10) Uani 1 1 d . . .
H12 H 0.9149 0.8549 0.3747 0.092 Uiso 1 1 calc R . .
C13 C 0.7686(2) 0.8946(2) 0.3065(3) 0.0671(8) Uani 1 1 d . . .
H13 H 0.7883 0.8734 0.2365 0.08 Uiso 1 1 calc R . .
C14 C 0.49447(19) 0.81491(18) 0.2253(2) 0.0436(6) Uani 1 1 d . . .
C15 C 0.4347(2) 0.7820(2) 0.1361(2) 0.0486(6) Uani 1 1 d . . .
H15 H 0.4352 0.8262 0.0741 0.058 Uiso 1 1 calc R . .
C16 C 0.3749(2) 0.6855(2) 0.1375(2) 0.0535(7) Uani 1 1 d . . .
H16 H 0.3336 0.6643 0.0769 0.064 Uiso 1 1 calc R . .
C17 C 0.3751(2) 0.6208(2) 0.2259(2) 0.0596(7) Uani 1 1 d . . .
H17 H 0.3345 0.5543 0.2262 0.072 Uiso 1 1 calc R . .
C18 C 0.4337(3) 0.6509(2) 0.3145(2) 0.0632(8) Uani 1 1 d . . .
H18 H 0.4329 0.6058 0.376 0.076 Uiso 1 1 calc R . .
C19 C 0.4939(2) 0.7478(2) 0.3136(2) 0.0548(7) Uani 1 1 d . . .
H19 H 0.5352 0.7681 0.3744 0.066 Uiso 1 1 calc R . .
C5 C 0.2799(2) 1.0675(2) 0.3442(3) 0.0607(8) Uani 0.620(5) 1 d P A 1
H5 H 0.2807 1.1382 0.3041 0.073 Uiso 0.620(5) 1 calc PR A 1
C6 C 0.2893(4) 1.0957(4) 0.4517(4) 0.0690(15) Uani 0.620(5) 1 d P A 1
H6A H 0.3606 1.1304 0.4642 0.103 Uiso 0.620(5) 1 calc PR A 1
H6B H 0.2832 1.0294 0.4952 0.103 Uiso 0.620(5) 1 calc PR A 1
H6C H 0.2306 1.1469 0.4707 0.103 Uiso 0.620(5) 1 calc PR A 1
C7 C 0.1658(4) 1.0087(4) 0.3145(4) 0.0636(14) Uani 0.620(5) 1 d P A 1
H7A H 0.1654 0.9902 0.2388 0.095 Uiso 0.620(5) 1 calc PR A 1
H7B H 0.1048 1.0586 0.33 0.095 Uiso 0.620(5) 1 calc PR A 1
H7C H 0.1577 0.9416 0.3565 0.095 Uiso 0.620(5) 1 calc PR A 1
C5A C 0.2799(2) 1.0675(2) 0.3442(3) 0.0607(8) Uani 0.380(5) 1 d P A 2
H5A H 0.3175 1.1287 0.3824 0.073 Uiso 0.380(5) 1 calc PR A 2
C6A C 0.2317(6) 0.9902(6) 0.4367(6) 0.060(2) Uiso 0.380(5) 1 d P A 2
H6A1 H 0.2925 0.9594 0.4779 0.09 Uiso 0.380(5) 1 calc PR A 2
H6A2 H 0.189 0.9305 0.405 0.09 Uiso 0.380(5) 1 calc PR A 2
H6A3 H 0.1844 1.0336 0.4834 0.09 Uiso 0.380(5) 1 calc PR A 2
C7A C 0.2158(6) 1.1153(6) 0.2781(6) 0.057(2) Uiso 0.380(5) 1 d P A 2
H7A1 H 0.2593 1.1588 0.2281 0.086 Uiso 0.380(5) 1 calc PR A 2
H7A2 H 0.1653 1.1635 0.3166 0.086 Uiso 0.380(5) 1 calc PR A 2
H7A3 H 0.1737 1.06 0.239 0.086 Uiso 0.380(5) 1 calc PR A 2

loop_
_atom_site_aniso_label
_atom_site_aniso_U_11
_atom_site_aniso_U_22
_atom_site_aniso_U_33
_atom_site_aniso_U_23
_atom_site_aniso_U_13
_atom_site_aniso_U_12
P 0.0430(4) 0.0381(4) 0.0634(4) -0.0024(3) 0.0071(3) 0.0000(3)
N1 0.0367(11) 0.0366(12) 0.0724(14) 0.0014(10) 0.0036(10) -0.0017(9)
N2 0.0475(13) 0.0338(12) 0.0901(18) -0.0038(11) 0.0227(12) -0.0029(10)
C1 0.0392(13) 0.0385(14) 0.0550(14) 0.0022(11) 0.0031(11) 0.0001(10)
C2 0.0369(13) 0.0396(13) 0.0775(18) 0.0029(13) 0.0056(13) -0.0021(10)
C3 0.062(2) 0.103(3) 0.115(3) 0.054(2) -0.005(2) -0.017(2)
C4 0.0580(19) 0.080(2) 0.123(3) -0.034(2) 0.0236(19) -0.0300(17)
C8 0.0400(14) 0.0350(13) 0.0782(18) -0.0044(12) -0.0010(13) -0.0013(11)
C9 0.0526(17) 0.0641(18) 0.089(2) -0.0237(16) -0.0129(15) 0.0116(14)
C10 0.077(2) 0.073(2) 0.096(2) -0.0268(18) -0.0329(19) 0.0149(17)
C11 0.065(2) 0.0554(18) 0.112(3) -0.0082(18) -0.0328(19) 0.0003(15)
C12 0.0443(16) 0.0612(19) 0.125(3) 0.007(2) -0.0114(19) 0.0048(14)
C13 0.0455(16) 0.0581(18) 0.098(2) 0.0054(16) 0.0079(16) 0.0058(13)
C14 0.0421(13) 0.0337(12) 0.0549(14) -0.0037(12) 0.0020(12) 0.0033(10)
C15 0.0462(14) 0.0452(14) 0.0543(15) 0.0013(12) 0.0017(12) 0.0053(11)
C16 0.0479(15) 0.0519(16) 0.0607(16) -0.0080(13) -0.0035(13) -0.0018(12)
C17 0.0613(17) 0.0486(15) 0.0690(17) -0.0074(15) 0.0075(15) -0.0141(13)
C18 0.077(2) 0.0483(16) 0.0639(17) 0.0048(14) 0.0024(15) -0.0132(14)
C19 0.0606(17) 0.0449(15) 0.0589(16) -0.0031(12) -0.0060(13) -0.0041(13)
C5 0.0517(16) 0.0401(14) 0.090(2) -0.0053(14) 0.0238(15) -0.0036(13)
C6 0.064(3) 0.070(3) 0.072(3) 0.001(3) 0.000(3) -0.008(2)
C7 0.041(2) 0.063(3) 0.087(3) -0.003(3) 0.008(2) -0.008(2)
C5A 0.0517(16) 0.0401(14) 0.090(2) -0.0053(14) 0.0238(15) -0.0036(13)

loop_
_atom_type_symbol
_atom_type_description
_atom_type_scat_dispersion_real
_atom_type_scat_dispersion_imag
_atom_type_scat_source
C C 0.0033 0.0016 'International Tables Vol C Tables 4.2.6.8 and 6.1.1.4'
H H 0 0 'International Tables Vol C Tables 4.2.6.8 and 6.1.1.4'
N N 0.0061 0.0033 'International Tables Vol C Tables 4.2.6.8 and 6.1.1.4'
P P 0.1023 0.0942 'International Tables Vol C Tables 4.2.6.8 and 6.1.1.4'

loop_
_geom_angle_atom_site_label_1
_geom_angle_atom_site_label_2
_geom_angle_atom_site_label_3
_geom_angle
_geom_angle_site_symmetry_1
_geom_angle_site_symmetry_3
_geom_angle_publ_flag
C8 P C14 101.81(11) . . ?
C8 P C1 99.92(12) . . ?
C14 P C1 101.80(11) . . ?
C1 N1 C2 119.4(2) . . ?
C1 N2 C5 123.0(2) . . ?
N1 C1 N2 120.2(2) . . ?
N1 C1 P 124.07(19) . . ?
N2 C1 P 115.63(18) . . ?
N1 C2 C4 109.5(2) . . ?
N1 C2 C3 109.2(2) . . ?
C4 C2 C3 111.9(3) . . ?
C9 C8 C13 118.0(3) . . ?
C9 C8 P 125.3(2) . . ?
C13 C8 P 116.8(2) . . ?
C8 C9 C10 121.3(3) . . ?
C11 C10 C9 120.3(4) . . ?
C12 C11 C10 119.4(3) . . ?
C11 C12 C13 121.1(3) . . ?
C12 C13 C8 119.9(3) . . ?
C19 C14 C15 118.4(2) . . ?
C19 C14 P 125.2(2) . . ?
C15 C14 P 116.38(19) . . ?
C16 C15 C14 120.5(2) . . ?
C17 C16 C15 120.0(3) . . ?
C16 C17 C18 120.7(3) . . ?
C17 C18 C19 119.6(3) . . ?
C14 C19 C18 120.8(3) . . ?
C6 C5 N2 116.2(3) . . ?
C6 C5 C7 113.9(3) . . ?
N2 C5 C7 108.0(3) . . ?

loop_
_geom_bond_atom_site_label_1
_geom_bond_atom_site_label_2
_geom_bond_distance
_geom_bond_site_symmetry_2
_geom_bond_publ_flag
P C8 1.835(3) . ?
P C14 1.835(2) . ?
P C1 1.882(3) . ?
N1 C1 1.268(3) . ?
N1 C2 1.476(3) . ?
N2 C1 1.372(3) . ?
N2 C5 1.456(4) . ?
C2 C4 1.504(4) . ?
C2 C3 1.517(5) . ?
C8 C9 1.377(4) . ?
C8 C13 1.400(4) . ?
C9 C10 1.391(5) . ?
C10 C11 1.372(5) . ?
C11 C12 1.363(5) . ?
C12 C13 1.396(5) . ?
C14 C19 1.382(4) . ?
C14 C15 1.399(4) . ?
C15 C16 1.385(4) . ?
C16 C17 1.366(4) . ?
C17 C18 1.377(4) . ?
C18 C19 1.392(4) . ?
C5 C6 1.404(6) . ?
C5 C7 1.609(5) . ?
